data_4325428
loop_
_publ_author_name
'Sonia P\'erez-Y\'a\~nez'
'Garikoitz Beobide'
'Oscar Castillo'
'Javier Cepeda'
'Antonio Luque'
'Andr\'es T. Aguayo'
'Pascual Rom\'an'

_publ_contact_author
;
 Oscar Castillo. Departamento de Quimica Inorganica. 
 Facultad de Ciencia y Tecnologia
 Universidad del Pais Vasco,  Apdo. 644,
 E-48080 Bilbao, Spain
;
_publ_contact_author_email oscar.castillo@ehu.es
_publ_contact_author_fax '+34-946 013 500'
_publ_contact_author_phone '+34-946 015 991'
_publ_section_title
;
 Open-Framework Copper Adeninate Compounds with Three-Dimensional
 Microchannels Tailored by Aliphatic Monocarboxylic Acids
;
_journal_name_full 'Inorganic Chemistry'
_journal_page_first 5330
_journal_page_last 5332
_journal_paper_doi 10.1021/ic200560b
_journal_volume 50
_journal_year 2011
_chemical_compound_source 'synthesis as described'
_chemical_formula_moiety 'C14 H14 Cu2 n10 O4,  3 H2 O'
_chemical_formula_structural 'C14 H14 Cu2 n10 O4,  3 H2 O'
_chemical_formula_sum 'C14 H20 Cu2 O7 n10'
_chemical_formula_weight 567.46
_chemical_name_systematic
;
poly-[(mu-acetato-K2-O,O')(mu3-adeninato-k3-N3:N7:N9)copper(II)]
;
_space_group_IT_number 88
_symmetry_cell_setting tetragonal
_symmetry_Int_Tables_number 88
_symmetry_space_group_name_Hall '-I 4ad'
_symmetry_space_group_name_H-M 'I 41/a :2'
_atom_sites_solution_hydrogens geom
_atom_sites_solution_primary direct
_atom_sites_solution_secondary difmap
_audit_creation_method SHELXL97
_cell_angle_alpha 90.00
_cell_angle_beta 90.00
_cell_angle_gamma 90.00
_cell_formula_units_Z 8
_cell_length_a 15.298(1)
_cell_length_b 15.298(1)
_cell_length_c 22.517(3)
_cell_measurement_reflns_used 5179
_cell_measurement_temperature 100(2)
_cell_measurement_theta_max 23.99
_cell_measurement_theta_min 3.02
_cell_volume 5269.6(9)
_computing_cell_refinement 'CrysAlis CCD (Oxford Diffraction, 2003)'
_computing_data_collection 'CrysAlis CCD (Oxford Diffraction, 2003)'
_computing_data_reduction 'CrysAlis RED (Oxford Diffraction, 2003)'
_computing_molecular_graphics 'Ortep-3 (Farrugia, 1997)'
_computing_publication_material 'WinGX (Farrugia, 1999)'
_computing_structure_refinement 'SHELXL-97 (Sheldrick, 1997)'
_computing_structure_solution 'Sir92 (Altomare et al., 1993)'
_diffrn_ambient_temperature 100(2)
_diffrn_measured_fraction_theta_full 0.953
_diffrn_measured_fraction_theta_max 0.953
_diffrn_measurement_device_type Xcalibur
_diffrn_measurement_method \w
_diffrn_radiation_monochromator graphite
_diffrn_radiation_source 'fine-focus sealed tube'
_diffrn_radiation_type MoK\a
_diffrn_radiation_wavelength 0.71073
_diffrn_reflns_av_R_equivalents 0.0633
_diffrn_reflns_av_sigmaI/netI 0.1240
_diffrn_reflns_limit_h_max 17
_diffrn_reflns_limit_h_min -9
_diffrn_reflns_limit_k_max 14
_diffrn_reflns_limit_k_min -17
_diffrn_reflns_limit_l_max 25
_diffrn_reflns_limit_l_min -10
_diffrn_reflns_number 5179
_diffrn_reflns_theta_full 23.99
_diffrn_reflns_theta_max 23.99
_diffrn_reflns_theta_min 3.02
_diffrn_standards_decay_% 0
_diffrn_standards_interval_count 0
_diffrn_standards_interval_time 0
_diffrn_standards_number 0
_exptl_absorpt_coefficient_mu 1.689
_exptl_absorpt_correction_T_max 0.854
_exptl_absorpt_correction_T_min 0.797
_exptl_absorpt_correction_type analytical
_exptl_absorpt_process_details
;
CrysAlis RED, Oxford Diffraction Ltd.,
Version 1.170.32 (release 06.06.2003 CrysAlis170 VC++)
(compiled Jun  6 2003,13:53:32)
Analytical numeric absorption correction using a multifaceted crystal
model based on expressions derived by R.C. Clark & J.S. Reid.
;
_exptl_crystal_colour 'dark green'
_exptl_crystal_density_diffrn 1.430
_exptl_crystal_description octahedral
_exptl_crystal_F_000 2304
_exptl_crystal_size_max 0.10
_exptl_crystal_size_mid 0.07
_exptl_crystal_size_min 0.04
_refine_diff_density_max 0.965
_refine_diff_density_min -0.508
_refine_diff_density_rms 0.154
_refine_ls_extinction_method none
_refine_ls_goodness_of_fit_ref 1.046
_refine_ls_hydrogen_treatment constr
_refine_ls_matrix_type full
_refine_ls_number_parameters 151
_refine_ls_number_reflns 1978
_refine_ls_number_restraints 0
_refine_ls_restrained_S_all 1.046
_refine_ls_R_factor_all 0.1165
_refine_ls_R_factor_gt 0.0723
_refine_ls_shift/su_max 0.008
_refine_ls_shift/su_mean 0.004
_refine_ls_structure_factor_coef Fsqd
_refine_ls_weighting_details 'calc w=1/[\s^2^(Fo^2^)+(0.1280P)^2^] where P=(Fo^2^+2Fc^2^)/3'
_refine_ls_weighting_scheme calc
_refine_ls_wR_factor_gt 0.1931
_refine_ls_wR_factor_ref 0.2090
_reflns_number_gt 1115
_reflns_number_total 1978
_reflns_threshold_expression >2sigma(I)
_cod_data_source_file ic200560b_si_002_1.cif
_cod_data_source_block acetate
_cod_original_cell_volume 5269.6(8)
_cod_original_sg_symbol_H-M 'I 41/a'
_cod_original_formula_sum 'C14 H20 Cu2 n10 O7'
_cod_database_code 4325428

loop_
_symmetry_equiv_pos_as_xyz
'x, y, z'
'-x, -y+1/2, z'
'-y+3/4, x+1/4, z+1/4'
'y+1/4, -x+1/4, z+1/4'
'x+1/2, y+1/2, z+1/2'
'-x+1/2, -y+1, z+1/2'
'-y+5/4, x+3/4, z+3/4'
'y+3/4, -x+3/4, z+3/4'
'-x, -y, -z'
'x, y-1/2, -z'
'y-3/4, -x-1/4, -z-1/4'
'-y-1/4, x-1/4, -z-1/4'
'-x+1/2, -y+1/2, -z+1/2'
'x+1/2, y, -z+1/2'
'y-1/4, -x+1/4, -z+1/4'
'-y+1/4, x+1/4, -z+1/4'

loop_
_atom_site_label
_atom_site_type_symbol
_atom_site_fract_x
_atom_site_fract_y
_atom_site_fract_z
_atom_site_U_iso_or_equiv
_atom_site_adp_type
_atom_site_occupancy
_atom_site_symmetry_multiplicity
_atom_site_calc_flag
_atom_site_refinement_flags
Cu1 Cu 0.96010(7) 0.01854(7) 0.55583(5) 0.0328(4) Uani 1 1 d .
N1 n 1.2822(6) 0.1169(6) 0.4671(4) 0.063(3) Uani 1 1 d .
C2 C 1.2169(7) 0.0718(8) 0.4457(5) 0.061(3) Uani 1 1 d .
H2 H 1.2242 0.0493 0.4077 0.074 Uiso 1 1 calc R
N3 n 1.1411(5) 0.0546(5) 0.4722(4) 0.041(2) Uani 1 1 d .
C4 C 1.1381(6) 0.0875(6) 0.5281(4) 0.035(2) Uani 1 1 d .
C5 C 1.2062(7) 0.1319(6) 0.5580(4) 0.046(3) Uani 1 1 d .
C6 C 1.2775(7) 0.1489(7) 0.5271(6) 0.063(3) Uani 1 1 d .
N6 n 1.3484(6) 0.1914(7) 0.5497(4) 0.083(3) Uani 1 1 d .
H6A H 1.3482 0.2088 0.5860 0.100 Uiso 1 1 calc R
H6B H 1.3933 0.2009 0.5277 0.100 Uiso 1 1 calc R
N7 n 1.1812(6) 0.1530(6) 0.6134(3) 0.052(2) Uani 1 1 d .
C8 C 1.1008(7) 0.1196(7) 0.6163(4) 0.053(3) Uani 1 1 d .
H8 H 1.0669 0.1230 0.6505 0.064 Uiso 1 1 calc R
N9 n 1.0721(5) 0.0808(5) 0.5666(3) 0.0388(19) Uani 1 1 d .
O12 O 0.9816(4) 0.0915(4) 0.4181(3) 0.0477(17) Uani 1 1 d .
O11 O 0.9146(4) 0.1173(4) 0.5034(3) 0.0450(17) Uani 1 1 d .
C11 C 0.9300(6) 0.1329(6) 0.4501(4) 0.034(2) Uani 1 1 d .
C12 C 0.8842(7) 0.2128(6) 0.4248(5) 0.055(3) Uani 1 1 d .
H12A H 0.9016 0.2210 0.3842 0.083 Uiso 1 1 calc R
H12B H 0.8999 0.2635 0.4475 0.083 Uiso 1 1 calc R
H12C H 0.8220 0.2045 0.4266 0.083 Uiso 1 1 calc R
O1W O 1.3883(17) 0.1705(17) 0.3794(12) 0.150 Uiso 0.50(2) 1 d P
O2W O 1.440(2) -0.090(3) 0.4986(17) 0.150 Uiso 0.34(2) 1 d P
O3W O 1.295(3) -0.079(3) 0.535(2) 0.150 Uiso 0.296(19) 1 d P
O4W O 1.5000 0.2500 0.4814(13) 0.150 Uiso 0.68(3) 2 d SP

loop_
_atom_site_aniso_label
_atom_site_aniso_U_11
_atom_site_aniso_U_22
_atom_site_aniso_U_33
_atom_site_aniso_U_23
_atom_site_aniso_U_13
_atom_site_aniso_U_12
Cu1 0.0338(7) 0.0363(7) 0.0282(6) -0.0108(5) 0.0014(5) 0.0030(5)
N1 0.042(5) 0.093(7) 0.054(6) -0.022(5) 0.010(5) -0.023(5)
C2 0.044(7) 0.083(8) 0.058(7) -0.018(7) 0.012(6) -0.001(6)
N3 0.026(4) 0.049(5) 0.048(5) -0.004(4) 0.005(4) 0.002(4)
C4 0.032(5) 0.032(5) 0.041(5) -0.014(5) -0.019(5) -0.001(4)
C5 0.056(7) 0.044(6) 0.039(6) -0.001(5) 0.005(6) 0.003(5)
C6 0.050(7) 0.063(8) 0.076(8) 0.005(7) 0.007(7) -0.007(6)
N6 0.046(6) 0.131(10) 0.072(7) -0.023(7) 0.000(6) -0.041(6)
N7 0.062(6) 0.059(6) 0.034(5) -0.018(4) -0.007(5) 0.006(5)
C8 0.054(7) 0.061(7) 0.046(6) -0.018(6) -0.019(6) -0.017(5)
N9 0.038(5) 0.044(5) 0.035(4) -0.014(4) -0.009(4) -0.005(4)
O12 0.053(4) 0.047(4) 0.042(4) -0.004(4) 0.009(4) 0.011(3)
O11 0.059(4) 0.037(4) 0.039(4) -0.005(3) 0.000(4) 0.010(3)
C11 0.036(5) 0.037(5) 0.030(5) -0.001(5) -0.013(5) -0.003(4)
C12 0.066(7) 0.040(6) 0.059(7) 0.004(5) -0.006(6) 0.016(5)

loop_
_atom_type_symbol
_atom_type_description
_atom_type_scat_dispersion_real
_atom_type_scat_dispersion_imag
_atom_type_scat_source
C C 0.0033 0.0016 'International Tables Vol C Tables 4.2.6.8 and 6.1.1.4'
H H 0.0000 0.0000 'International Tables Vol C Tables 4.2.6.8 and 6.1.1.4'
N N 0.0061 0.0033 'International Tables Vol C Tables 4.2.6.8 and 6.1.1.4'
O O 0.0106 0.0060 'International Tables Vol C Tables 4.2.6.8 and 6.1.1.4'
Cu Cu 0.3201 1.2651 'International Tables Vol C Tables 4.2.6.8 and 6.1.1.4'

loop_
_geom_angle_atom_site_label_1
_geom_angle_atom_site_label_2
_geom_angle_atom_site_label_3
_geom_angle
_geom_angle_site_symmetry_1
_geom_angle_site_symmetry_3
N9 Cu1 O12 89.0(3) . 9_756
N9 Cu1 n3 166.9(3) . 9_756
O12 Cu1 n3 88.1(3) 9_756 9_756
N9 Cu1 O11 90.6(3) . .
O12 Cu1 O11 161.6(3) 9_756 .
N3 Cu1 O11 88.2(3) 9_756 .
N9 Cu1 n7 94.4(3) . 15_666
O12 Cu1 n7 103.5(3) 9_756 15_666
N3 Cu1 n7 98.7(3) 9_756 15_666
O11 Cu1 n7 94.9(3) . 15_666
N9 Cu1 Cu1 80.3(2) . 9_756
O12 Cu1 Cu1 84.27(19) 9_756 9_756
N3 Cu1 Cu1 86.7(2) 9_756 9_756
O11 Cu1 Cu1 77.49(18) . 9_756
N7 Cu1 Cu1 170.6(2) 15_666 9_756
C2 n1 C6 119.2(10) . .
N1 C2 n3 127.3(11) . .
C2 n3 C4 111.8(9) . .
C2 n3 Cu1 129.8(7) . 9_756
C4 n3 Cu1 118.2(6) . 9_756
N9 C4 n3 126.8(8) . .
N9 C4 C5 106.6(8) . .
N3 C4 C5 126.5(9) . .
C6 C5 n7 132.7(11) . .
C6 C5 C4 116.9(10) . .
N7 C5 C4 110.3(9) . .
C5 C6 n6 123.6(12) . .
C5 C6 n1 118.0(10) . .
N6 C6 n1 118.3(10) . .
C8 n7 C5 102.6(8) . .
C8 n7 Cu1 116.2(7) . 16_646
C5 n7 Cu1 141.0(8) . 16_646
N7 C8 n9 115.4(10) . .
C4 n9 C8 105.1(8) . .
C4 n9 Cu1 127.9(6) . .
C8 n9 Cu1 126.8(7) . .
C11 O12 Cu1 122.9(6) . 9_756
C11 O11 Cu1 129.4(6) . .
O12 C11 O11 125.5(9) . .
O12 C11 C12 119.0(8) . .
O11 C11 C12 115.3(9) . .

loop_
_geom_bond_atom_site_label_1
_geom_bond_atom_site_label_2
_geom_bond_distance
_geom_bond_site_symmetry_2
Cu1 n9 1.975(7) .
Cu1 O12 1.994(6) 9_756
Cu1 n3 2.011(8) 9_756
Cu1 O11 2.039(6) .
Cu1 n7 2.160(8) 15_666
Cu1 Cu1 2.852(2) 9_756
N1 C2 1.305(13) .
N1 C6 1.439(15) .
C2 n3 1.332(12) .
N3 C4 1.357(12) .
N3 Cu1 2.011(8) 9_756
C4 n9 1.333(11) .
C4 C5 1.414(13) .
C5 C6 1.320(14) .
C5 n7 1.343(12) .
C6 n6 1.364(13) .
N7 C8 1.333(12) .
N7 Cu1 2.160(8) 16_646
C8 n9 1.342(11) .
O12 C11 1.242(10) .
O12 Cu1 1.994(6) 9_756
O11 C11 1.248(10) .
C11 C12 1.521(12) .
